data_4086355
loop_
_publ_author_name
'O, Wylie W. N.'
'Kang, Xiaohui'
'Luo, Yi'
'Hou, Zhaomin'

_publ_section_title
;
 PNP-Ligated Heterometallic Rare-Earth/Ruthenium Hydride Complexes Bearing
 Phosphinophenyl and Phosphinomethyl Bridging Ligands
;
_journal_issue 4
_journal_name_full Organometallics
_journal_page_first 1030
_journal_page_last 1043
_journal_paper_doi 10.1021/om401216v
_journal_volume 33
_journal_year 2014
_chemical_formula_sum 'C61 H83 Co N O2 P3 Ru Y'
_chemical_formula_weight 1204.10
_chemical_name_common PNP(iPr)Y(H)2Ru(C5Me5)PPh2(CH2CO)Co(C5Me5)CO
_chemical_name_systematic
; 
 ? 
;
_space_group_IT_number 14
_symmetry_cell_setting monoclinic
_symmetry_space_group_name_Hall '-P 2ybc'
_symmetry_space_group_name_H-M 'P 1 21/c 1'
_atom_sites_solution_hydrogens geom
_atom_sites_solution_primary direct
_atom_sites_solution_secondary difmap
_audit_creation_method SHELXL-97
_cell_angle_alpha 90.00
_cell_angle_beta 90.00
_cell_angle_gamma 90.00
_cell_formula_units_Z 4
_cell_length_a 14.248(3)
_cell_length_b 14.371(2)
_cell_length_c 29.847(6)
_cell_measurement_reflns_used 93573
_cell_measurement_temperature 163(2)
_cell_measurement_theta_max 26.55
_cell_measurement_theta_min 1.85
_cell_volume 6111(2)
_computing_cell_refinement 'APEX2 (Bruker, 2013); SAINT (Bruker, 2012)'
_computing_data_collection 'GIS (Bruker)'
_computing_data_reduction 'SAINT (Bruker, 2012); XPREP (Sheldrick, 2013)'
_computing_molecular_graphics 'Ortep-3 for Windows (Farrugia, 1997)'
_computing_publication_material 'WinGX publication routines (Farrugia, 1999)'
_computing_structure_refinement 'SHELXL-97 (Sheldrick, 1997)'
_computing_structure_solution 'SHELXS-97 (Sheldrick, 1990)'
_diffrn_ambient_temperature 163(2)
_diffrn_measured_fraction_theta_full 0.839
_diffrn_measured_fraction_theta_max 0.840
_diffrn_measurement_device_type 'Bruker D8 QUEST diffractometer with a CMOS area detector'
_diffrn_measurement_method 'phi and omega scans'
_diffrn_radiation_monochromator 'doubly curved silicon crystal'
_diffrn_radiation_source 'microfocus sealed tube'
_diffrn_radiation_type MoK\a
_diffrn_radiation_wavelength 0.71073
_diffrn_reflns_av_R_equivalents 0.1114
_diffrn_reflns_av_sigmaI/netI 0.0691
_diffrn_reflns_limit_h_max 16
_diffrn_reflns_limit_h_min -16
_diffrn_reflns_limit_k_max 16
_diffrn_reflns_limit_k_min -17
_diffrn_reflns_limit_l_max 35
_diffrn_reflns_limit_l_min -35
_diffrn_reflns_number 93573
_diffrn_reflns_theta_full 25.00
_diffrn_reflns_theta_max 25.00
_diffrn_reflns_theta_min 1.36
_exptl_absorpt_coefficient_mu 1.572
_exptl_absorpt_correction_T_max 0.8846
_exptl_absorpt_correction_T_min 0.6946
_exptl_absorpt_correction_type multi-scan
_exptl_absorpt_process_details 'Sheldrick, G. M. (2012) SADABS. Bruker AXS Inc., Madison, Wisconsin, USA.'
_exptl_crystal_colour orange-red
_exptl_crystal_density_diffrn 1.309
_exptl_crystal_density_method 'not measured'
_exptl_crystal_description block
_exptl_crystal_F_000 2508
_exptl_crystal_size_max 0.25
_exptl_crystal_size_mid 0.22
_exptl_crystal_size_min 0.08
_refine_diff_density_max 1.216
_refine_diff_density_min -0.516
_refine_diff_density_rms 0.122
_refine_ls_extinction_method none
_refine_ls_goodness_of_fit_ref 1.060
_refine_ls_hydrogen_treatment mixed
_refine_ls_matrix_type full
_refine_ls_number_parameters 655
_refine_ls_number_reflns 9003
_refine_ls_number_restraints 0
_refine_ls_restrained_S_all 1.060
_refine_ls_R_factor_all 0.0719
_refine_ls_R_factor_gt 0.0468
_refine_ls_shift/su_max 0.001
_refine_ls_shift/su_mean 0.000
_refine_ls_structure_factor_coef Fsqd
_refine_ls_weighting_details 'calc w=1/[\s^2^(Fo^2^)+(0.0636P)^2^+0.0000P] where P=(Fo^2^+2Fc^2^)/3'
_refine_ls_weighting_scheme calc
_refine_ls_wR_factor_gt 0.1105
_refine_ls_wR_factor_ref 0.1178
_reflns_number_gt 6873
_reflns_number_total 9003
_reflns_threshold_expression >2sigma(I)
_cod_data_source_file om401216v_si_002.cif
_cod_data_source_block 10b-Y
_cod_depositor_comments
;
The following automatic conversions were performed:

'_symmetry_cell_setting' value 'Monoclinic' changed to 'monoclinic'
according to the built-in table from CIF Core dictionary named
'cif_core.dic' version 2.4.1 from 2010-06-29.

'_exptl_crystal_density_meas' value 'not measured' was changed to '?'
- the value is perceived as not measured.

Automatic conversion script
Id: cif_fix_values 4093 2015-10-18 17:28:56Z antanas 


The cell constants in this entry would not satisfy 
space group constraints. The cell was adjusted to match 
the constraints; the original cell is:
_cell_angle_alpha                90.075(7)
_cell_angle_beta                 90.00
_cell_angle_gamma                90.00
;
_cod_original_cell_volume 6111.3(19)
_cod_original_sg_symbol_H-M 'P 21/c'
_cod_database_code 4086355

loop_
_symmetry_equiv_pos_as_xyz
'x, y, z'
'-x, y+1/2, -z+1/2'
'-x, -y, -z'
'x, -y-1/2, z-1/2'

loop_
_atom_site_label
_atom_site_type_symbol
_atom_site_fract_x
_atom_site_fract_y
_atom_site_fract_z
_atom_site_U_iso_or_equiv
_atom_site_adp_type
_atom_site_occupancy
_atom_site_symmetry_multiplicity
_atom_site_calc_flag
_atom_site_refinement_flags
_atom_site_disorder_assembly
_atom_site_disorder_group
C1 C 0.3231(3) 0.8043(3) 0.20440(16) 0.0207(10) Uani 1 1 d . . .
H1A H 0.3544 0.8172 0.2334 0.025 Uiso 1 1 calc R . .
H1B H 0.3128 0.7363 0.2025 0.025 Uiso 1 1 calc R . .
C2 C 0.3890(3) 0.8329(3) 0.16671(16) 0.0225(10) Uani 1 1 d . . .
C3 C 0.5139(3) 0.8660(4) 0.22888(19) 0.0338(12) Uani 1 1 d . . .
C4 C 0.5421(3) 0.9057(4) 0.10576(17) 0.0358(13) Uani 1 1 d . . .
C5 C 0.6220(4) 0.8738(4) 0.1306(2) 0.0448(15) Uani 1 1 d . . .
C6 C 0.6396(4) 0.9415(5) 0.16500(19) 0.0493(17) Uani 1 1 d . . .
C7 C 0.5744(4) 1.0151(4) 0.15976(18) 0.0424(15) Uani 1 1 d . . .
C8 C 0.5132(4) 0.9936(4) 0.12399(17) 0.0345(12) Uani 1 1 d . . .
C9 C 0.5029(4) 0.8620(4) 0.06433(18) 0.0434(14) Uani 1 1 d . . .
H9A H 0.4375 0.8815 0.0604 0.065 Uiso 1 1 calc R . .
H9B H 0.5056 0.7941 0.0671 0.065 Uiso 1 1 calc R . .
H9C H 0.5399 0.8816 0.0383 0.065 Uiso 1 1 calc R . .
C10 C 0.6772(5) 0.7873(6) 0.1221(3) 0.076(2) Uani 1 1 d . . .
H10A H 0.7363 0.8034 0.1072 0.114 Uiso 1 1 calc R . .
H10B H 0.6409 0.7454 0.1028 0.114 Uiso 1 1 calc R . .
H10C H 0.6907 0.7564 0.1506 0.114 Uiso 1 1 calc R . .
C11 C 0.7191(4) 0.9391(7) 0.1977(3) 0.081(3) Uani 1 1 d . . .
H11A H 0.7741 0.9695 0.1846 0.121 Uiso 1 1 calc R . .
H11B H 0.7344 0.8743 0.2049 0.121 Uiso 1 1 calc R . .
H11C H 0.7008 0.9719 0.2252 0.121 Uiso 1 1 calc R . .
C12 C 0.5720(6) 1.1048(5) 0.1874(2) 0.065(2) Uani 1 1 d . . .
H12A H 0.5700 1.0892 0.2194 0.097 Uiso 1 1 calc R . .
H12B H 0.5160 1.1409 0.1795 0.097 Uiso 1 1 calc R . .
H12C H 0.6283 1.1416 0.1812 0.097 Uiso 1 1 calc R . .
C13 C 0.4346(5) 1.0501(4) 0.1056(2) 0.0537(16) Uani 1 1 d . . .
H13A H 0.4162 1.0976 0.1275 0.081 Uiso 1 1 calc R . .
H13B H 0.3809 1.0095 0.0992 0.081 Uiso 1 1 calc R . .
H13C H 0.4549 1.0804 0.0778 0.081 Uiso 1 1 calc R . .
C14 C 0.2435(3) 0.9864(3) 0.20679(16) 0.0240(10) Uani 1 1 d . . .
C15 C 0.2073(3) 1.0489(3) 0.17675(17) 0.0267(11) Uani 1 1 d . . .
H15 H 0.1632 1.0284 0.1550 0.032 Uiso 1 1 calc R . .
C16 C 0.2339(4) 1.1414(4) 0.1775(2) 0.0396(14) Uani 1 1 d . . .
H16 H 0.2080 1.1839 0.1565 0.048 Uiso 1 1 calc R . .
C17 C 0.2981(4) 1.1720(3) 0.2088(2) 0.0436(15) Uani 1 1 d . . .
H17 H 0.3161 1.2357 0.2096 0.052 Uiso 1 1 calc R . .
C18 C 0.3365(4) 1.1091(3) 0.2391(2) 0.0443(16) Uani 1 1 d . . .
H18 H 0.3810 1.1297 0.2606 0.053 Uiso 1 1 calc R . .
C19 C 0.3101(4) 1.0174(3) 0.23795(18) 0.0346(13) Uani 1 1 d . . .
H19 H 0.3372 0.9746 0.2584 0.041 Uiso 1 1 calc R . .
C20 C 0.1767(3) 0.8396(3) 0.26342(16) 0.0266(11) Uani 1 1 d . . .
C21 C 0.1547(4) 0.9092(4) 0.29457(18) 0.0416(14) Uani 1 1 d . . .
H21 H 0.1580 0.9728 0.2861 0.050 Uiso 1 1 calc R . .
C22 C 0.1283(5) 0.8854(6) 0.3374(2) 0.063(2) Uani 1 1 d . . .
H22 H 0.1129 0.9328 0.3584 0.075 Uiso 1 1 calc R . .
C23 C 0.1241(5) 0.7921(7) 0.3502(2) 0.072(2) Uani 1 1 d . . .
H23 H 0.1055 0.7758 0.3797 0.086 Uiso 1 1 calc R . .
C24 C 0.1465(5) 0.7261(6) 0.3207(3) 0.063(2) Uani 1 1 d . . .
H24 H 0.1454 0.6628 0.3297 0.076 Uiso 1 1 calc R . .
C25 C 0.1715(4) 0.7477(4) 0.2771(2) 0.0403(14) Uani 1 1 d . . .
H25 H 0.1850 0.6992 0.2564 0.048 Uiso 1 1 calc R . .
C26 C -0.0550(3) 0.7581(3) 0.15732(19) 0.0299(12) Uani 1 1 d . . .
C27 C -0.0510(3) 0.8252(3) 0.12212(17) 0.0277(11) Uani 1 1 d . . .
C28 C -0.0368(3) 0.9139(3) 0.14335(16) 0.0237(10) Uani 1 1 d . . .
C29 C -0.0315(3) 0.9014(3) 0.19023(16) 0.0244(10) Uani 1 1 d . . .
C30 C -0.0422(3) 0.8041(3) 0.19942(17) 0.0278(11) Uani 1 1 d . . .
C31 C -0.0791(4) 0.6582(4) 0.1516(3) 0.0501(17) Uani 1 1 d . . .
H31A H -0.0454 0.6212 0.1740 0.075 Uiso 1 1 calc R . .
H31B H -0.0609 0.6377 0.1215 0.075 Uiso 1 1 calc R . .
H31C H -0.1468 0.6497 0.1555 0.075 Uiso 1 1 calc R . .
C32 C -0.0715(4) 0.8095(4) 0.0732(2) 0.0435(14) Uani 1 1 d . . .
H32A H -0.0607 0.7440 0.0657 0.065 Uiso 1 1 calc R . .
H32B H -0.0300 0.8488 0.0551 0.065 Uiso 1 1 calc R . .
H32C H -0.1370 0.8256 0.0670 0.065 Uiso 1 1 calc R . .
C33 C -0.0402(4) 1.0060(3) 0.11941(18) 0.0365(13) Uani 1 1 d . . .
H33A H -0.1057 1.0254 0.1158 0.055 Uiso 1 1 calc R . .
H33B H -0.0109 0.9997 0.0899 0.055 Uiso 1 1 calc R . .
H33C H -0.0062 1.0528 0.1370 0.055 Uiso 1 1 calc R . .
C34 C -0.0275(4) 0.9770(4) 0.22455(18) 0.0334(12) Uani 1 1 d . . .
H34A H 0.0098 1.0290 0.2130 0.050 Uiso 1 1 calc R . .
H34B H 0.0015 0.9531 0.2520 0.050 Uiso 1 1 calc R . .
H34C H -0.0913 0.9986 0.2312 0.050 Uiso 1 1 calc R . .
C35 C -0.0562(4) 0.7607(4) 0.2449(2) 0.0445(15) Uani 1 1 d . . .
H35A H -0.1233 0.7600 0.2522 0.067 Uiso 1 1 calc R . .
H35B H -0.0223 0.7970 0.2675 0.067 Uiso 1 1 calc R . .
H35C H -0.0322 0.6968 0.2445 0.067 Uiso 1 1 calc R . .
C36 C 0.1284(3) 0.6744(3) 0.01204(15) 0.0212(10) Uani 1 1 d . . .
C37 C 0.0451(4) 0.6231(3) 0.00401(16) 0.0272(11) Uani 1 1 d . . .
H37 H 0.0369 0.5650 0.0187 0.033 Uiso 1 1 calc R . .
C38 C -0.0240(3) 0.6544(3) -0.02426(17) 0.0280(11) Uani 1 1 d . . .
H38 H -0.0783 0.6173 -0.0291 0.034 Uiso 1 1 calc R . .
C39 C -0.0157(3) 0.7401(3) -0.04599(16) 0.0249(11) Uani 1 1 d . . .
C40 C 0.0646(3) 0.7931(3) -0.03698(15) 0.0234(10) Uani 1 1 d . . .
H40 H 0.0703 0.8526 -0.0505 0.028 Uiso 1 1 calc R . .
C41 C 0.1365(3) 0.7622(3) -0.00906(16) 0.0239(10) Uani 1 1 d . . .
C42 C -0.0902(4) 0.7719(4) -0.07852(19) 0.0371(13) Uani 1 1 d . . .
H42A H -0.0827 0.7388 -0.1070 0.056 Uiso 1 1 calc R . .
H42B H -0.0840 0.8390 -0.0836 0.056 Uiso 1 1 calc R . .
H42C H -0.1525 0.7586 -0.0661 0.056 Uiso 1 1 calc R . .
C43 C 0.2311(3) 0.5514(3) 0.03454(16) 0.0260(11) Uani 1 1 d . . .
C44 C 0.2817(3) 0.5049(3) 0.06780(16) 0.0257(11) Uani 1 1 d . . .
C45 C 0.3170(4) 0.4154(3) 0.0604(2) 0.0374(13) Uani 1 1 d . . .
H45 H 0.3508 0.3852 0.0837 0.045 Uiso 1 1 calc R . .
C46 C 0.3039(4) 0.3694(4) 0.0199(2) 0.0423(14) Uani 1 1 d . . .
C47 C 0.2570(4) 0.4179(4) -0.0131(2) 0.0416(14) Uani 1 1 d . . .
H47 H 0.2487 0.3888 -0.0414 0.050 Uiso 1 1 calc R . .
C48 C 0.2222(4) 0.5049(3) -0.00726(17) 0.0320(12) Uani 1 1 d . . .
H48 H 0.1914 0.5351 -0.0314 0.038 Uiso 1 1 calc R . .
C49 C 0.3406(5) 0.2719(4) 0.0137(3) 0.064(2) Uani 1 1 d . . .
H49A H 0.3691 0.2504 0.0417 0.096 Uiso 1 1 calc R . .
H49B H 0.3878 0.2714 -0.0101 0.096 Uiso 1 1 calc R . .
H49C H 0.2887 0.2305 0.0055 0.096 Uiso 1 1 calc R . .
C50 C 0.1357(5) 0.9894(4) 0.0208(2) 0.0507(16) Uani 1 1 d . . .
H50A H 0.1616 0.9935 0.0512 0.076 Uiso 1 1 calc R . .
H50B H 0.0809 0.9482 0.0209 0.076 Uiso 1 1 calc R . .
H50C H 0.1169 1.0515 0.0107 0.076 Uiso 1 1 calc R . .
C51 C 0.2962(5) 1.0135(4) -0.0112(2) 0.063(2) Uani 1 1 d . . .
H51A H 0.2776 1.0773 -0.0187 0.095 Uiso 1 1 calc R . .
H51B H 0.3404 0.9905 -0.0338 0.095 Uiso 1 1 calc R . .
H51C H 0.3263 1.0128 0.0183 0.095 Uiso 1 1 calc R . .
C52 C 0.2092(4) 0.9509(3) -0.01043(18) 0.0361(13) Uani 1 1 d . . .
H52 H 0.1821 0.9489 -0.0413 0.043 Uiso 1 1 calc R . .
C53 C 0.3755(5) 0.7024(5) -0.0235(2) 0.0582(18) Uani 1 1 d . . .
H53A H 0.3291 0.6552 -0.0320 0.087 Uiso 1 1 calc R . .
H53B H 0.3905 0.6964 0.0084 0.087 Uiso 1 1 calc R . .
H53C H 0.4327 0.6936 -0.0413 0.087 Uiso 1 1 calc R . .
C54 C 0.3112(6) 0.8096(6) -0.0824(2) 0.077(2) Uani 1 1 d . . .
H54A H 0.3647 0.7907 -0.1008 0.115 Uiso 1 1 calc R . .
H54B H 0.2962 0.8750 -0.0883 0.115 Uiso 1 1 calc R . .
H54C H 0.2567 0.7707 -0.0897 0.115 Uiso 1 1 calc R . .
C55 C 0.3361(4) 0.7976(4) -0.03240(19) 0.0405(14) Uani 1 1 d . . .
H55 H 0.3885 0.8423 -0.0264 0.049 Uiso 1 1 calc R . .
C56 C 0.2536(4) 0.4041(4) 0.1733(2) 0.0453(15) Uani 1 1 d . . .
H56A H 0.2084 0.3768 0.1942 0.068 Uiso 1 1 calc R . .
H56B H 0.3158 0.4061 0.1873 0.068 Uiso 1 1 calc R . .
H56C H 0.2565 0.3661 0.1460 0.068 Uiso 1 1 calc R . .
C57 C 0.1224(4) 0.5016(4) 0.1439(2) 0.0413(14) Uani 1 1 d . . .
H57A H 0.1182 0.4606 0.1177 0.062 Uiso 1 1 calc R . .
H57B H 0.1041 0.5649 0.1354 0.062 Uiso 1 1 calc R . .
H57C H 0.0802 0.4788 0.1674 0.062 Uiso 1 1 calc R . .
C58 C 0.2230(4) 0.5023(3) 0.16134(17) 0.0326(12) Uani 1 1 d . . .
H58 H 0.2230 0.5392 0.1898 0.039 Uiso 1 1 calc R . .
C59 C 0.4458(5) 0.5740(4) 0.1825(3) 0.062(2) Uani 1 1 d . . .
H59A H 0.5082 0.5521 0.1914 0.093 Uiso 1 1 calc R . .
H59B H 0.3991 0.5516 0.2041 0.093 Uiso 1 1 calc R . .
H59C H 0.4452 0.6421 0.1820 0.093 Uiso 1 1 calc R . .
C60 C 0.4882(4) 0.5764(6) 0.1006(3) 0.071(2) Uani 1 1 d . . .
H60A H 0.4784 0.6437 0.0983 0.107 Uiso 1 1 calc R . .
H60B H 0.4753 0.5472 0.0715 0.107 Uiso 1 1 calc R . .
H60C H 0.5533 0.5639 0.1092 0.107 Uiso 1 1 calc R . .
C61 C 0.4222(4) 0.5364(4) 0.1358(2) 0.0400(14) Uani 1 1 d . . .
H61 H 0.4293 0.4672 0.1361 0.048 Uiso 1 1 calc R . .
N1 N 0.1988(3) 0.6425(2) 0.04139(12) 0.0215(8) Uani 1 1 d . . .
O1 O 0.3516(2) 0.8109(2) 0.12772(11) 0.0263(7) Uani 1 1 d . . .
O2 O 0.5269(3) 0.8518(3) 0.26663(14) 0.0574(12) Uani 1 1 d . . .
P1 P 0.20542(8) 0.86371(8) 0.20444(4) 0.0184(2) Uani 1 1 d . . .
P2 P 0.29841(9) 0.56516(8) 0.12095(4) 0.0246(3) Uani 1 1 d . . .
P3 P 0.24044(9) 0.83083(8) 0.00614(4) 0.0245(3) Uani 1 1 d . . .
Co1 Co 0.50289(4) 0.88893(5) 0.17290(2) 0.02581(17) Uani 1 1 d . . .
Y1 Y 0.23206(3) 0.75158(3) 0.096618(15) 0.01778(12) Uani 1 1 d . . .
Ru1 Ru 0.08725(2) 0.82392(2) 0.156790(12) 0.01718(11) Uani 1 1 d . . .
H1RU H 0.123(4) 0.736(3) 0.1534(17) 0.028(13) Uiso 1 1 d . . .

loop_
_atom_site_aniso_label
_atom_site_aniso_U_11
_atom_site_aniso_U_22
_atom_site_aniso_U_33
_atom_site_aniso_U_23
_atom_site_aniso_U_13
_atom_site_aniso_U_12
C1 0.019(2) 0.022(2) 0.022(3) 0.0036(18) -0.001(2) 0.0000(17)
C2 0.016(2) 0.028(2) 0.024(3) 0.0009(19) -0.002(2) 0.0029(18)
C3 0.018(3) 0.051(3) 0.032(3) 0.003(2) -0.005(2) -0.010(2)
C4 0.017(3) 0.067(4) 0.024(3) -0.006(2) 0.006(2) -0.014(2)
C5 0.019(3) 0.079(4) 0.036(3) 0.005(3) 0.006(2) -0.009(3)
C6 0.021(3) 0.101(5) 0.027(3) 0.002(3) -0.005(2) -0.024(3)
C7 0.043(4) 0.061(4) 0.023(3) -0.001(3) 0.006(3) -0.034(3)
C8 0.029(3) 0.049(3) 0.026(3) 0.003(2) 0.006(2) -0.015(2)
C9 0.037(3) 0.071(4) 0.023(3) -0.011(3) 0.010(3) -0.020(3)
C10 0.035(4) 0.116(6) 0.077(6) -0.006(5) 0.014(4) 0.019(4)
C11 0.029(4) 0.161(8) 0.053(5) 0.004(5) -0.012(3) -0.028(4)
C12 0.088(5) 0.077(5) 0.030(3) -0.005(3) 0.001(3) -0.047(4)
C13 0.069(5) 0.057(4) 0.034(4) 0.005(3) -0.002(3) -0.002(3)
C14 0.020(2) 0.029(2) 0.023(3) -0.004(2) 0.001(2) 0.0031(19)
C15 0.023(3) 0.028(3) 0.029(3) 0.002(2) -0.005(2) -0.001(2)
C16 0.042(3) 0.028(3) 0.049(4) 0.004(2) -0.016(3) 0.003(2)
C17 0.043(3) 0.018(3) 0.070(4) 0.000(2) -0.015(3) -0.001(2)
C18 0.038(3) 0.030(3) 0.065(4) -0.006(3) -0.026(3) -0.002(2)
C19 0.033(3) 0.029(3) 0.042(3) -0.002(2) -0.014(3) 0.006(2)
C20 0.016(2) 0.042(3) 0.022(3) 0.006(2) 0.002(2) 0.002(2)
C21 0.028(3) 0.076(4) 0.021(3) -0.001(3) 0.002(2) 0.016(3)
C22 0.048(4) 0.119(6) 0.021(3) 0.004(4) -0.001(3) 0.032(4)
C23 0.037(4) 0.154(8) 0.026(4) 0.030(5) 0.008(3) 0.020(4)
C24 0.041(4) 0.094(5) 0.055(5) 0.054(4) -0.001(4) -0.003(4)
C25 0.030(3) 0.057(4) 0.034(3) 0.016(3) 0.005(3) 0.000(2)
C26 0.012(2) 0.030(3) 0.048(3) 0.002(2) -0.001(2) 0.0012(19)
C27 0.013(2) 0.042(3) 0.028(3) 0.001(2) -0.003(2) 0.000(2)
C28 0.015(2) 0.027(2) 0.029(3) 0.005(2) 0.000(2) 0.0053(18)
C29 0.014(2) 0.033(3) 0.026(3) 0.002(2) 0.001(2) 0.0046(19)
C30 0.015(2) 0.042(3) 0.027(3) 0.009(2) 0.005(2) 0.004(2)
C31 0.022(3) 0.029(3) 0.098(6) -0.001(3) 0.003(3) -0.003(2)
C32 0.032(3) 0.061(4) 0.038(4) -0.016(3) -0.009(3) 0.003(3)
C33 0.039(3) 0.037(3) 0.033(3) 0.008(2) 0.000(2) 0.011(2)
C34 0.025(3) 0.046(3) 0.030(3) -0.006(2) 0.001(2) 0.004(2)
C35 0.028(3) 0.063(4) 0.043(4) 0.025(3) 0.013(3) 0.005(3)
C36 0.026(3) 0.024(2) 0.014(2) -0.0033(18) -0.0001(19) -0.0065(19)
C37 0.036(3) 0.024(2) 0.022(3) 0.0015(19) -0.002(2) -0.010(2)
C38 0.024(3) 0.032(3) 0.027(3) -0.007(2) -0.002(2) -0.007(2)
C39 0.024(3) 0.029(3) 0.021(3) -0.0046(19) 0.000(2) -0.0034(19)
C40 0.027(3) 0.025(2) 0.018(3) 0.0014(19) -0.003(2) -0.0068(19)
C41 0.025(3) 0.027(2) 0.019(3) -0.0071(19) 0.001(2) -0.0090(19)
C42 0.036(3) 0.036(3) 0.039(3) 0.002(2) -0.010(3) -0.002(2)
C43 0.022(3) 0.031(3) 0.025(3) -0.002(2) 0.004(2) -0.007(2)
C44 0.025(3) 0.025(2) 0.027(3) -0.001(2) 0.002(2) -0.0022(19)
C45 0.036(3) 0.035(3) 0.041(3) -0.005(2) 0.002(3) 0.007(2)
C46 0.041(3) 0.033(3) 0.053(4) -0.016(3) 0.010(3) 0.008(2)
C47 0.042(3) 0.048(3) 0.035(3) -0.020(3) 0.004(3) -0.005(3)
C48 0.036(3) 0.032(3) 0.027(3) -0.008(2) -0.002(2) -0.004(2)
C49 0.069(5) 0.053(4) 0.070(5) -0.027(4) 0.006(4) 0.014(3)
C50 0.074(5) 0.027(3) 0.051(4) 0.007(3) -0.009(3) -0.001(3)
C51 0.069(5) 0.046(4) 0.074(5) 0.028(3) -0.028(4) -0.038(3)
C52 0.043(3) 0.034(3) 0.032(3) 0.008(2) -0.011(3) -0.018(2)
C53 0.048(4) 0.071(4) 0.056(4) -0.005(3) 0.027(3) -0.004(3)
C54 0.065(5) 0.147(7) 0.019(3) -0.003(4) 0.007(3) -0.024(5)
C55 0.028(3) 0.065(4) 0.029(3) 0.001(3) 0.003(2) -0.020(3)
C56 0.049(4) 0.038(3) 0.049(4) 0.013(3) -0.003(3) -0.002(3)
C57 0.035(3) 0.036(3) 0.054(4) 0.005(3) 0.013(3) 0.003(2)
C58 0.047(3) 0.026(3) 0.024(3) -0.001(2) 0.004(2) 0.000(2)
C59 0.060(4) 0.045(3) 0.081(5) -0.012(3) -0.044(4) 0.014(3)
C60 0.026(4) 0.090(5) 0.098(6) 0.007(5) 0.001(4) 0.001(3)
C61 0.031(3) 0.040(3) 0.049(4) -0.008(3) -0.012(3) 0.007(2)
N1 0.026(2) 0.0207(18) 0.018(2) -0.0012(15) -0.0016(17) -0.0048(16)
O1 0.0187(17) 0.0392(19) 0.0209(19) -0.0040(14) -0.0009(14) -0.0081(14)
O2 0.050(3) 0.094(3) 0.028(3) 0.013(2) -0.015(2) -0.024(2)
P1 0.0150(6) 0.0231(6) 0.0170(6) 0.0025(5) 0.0012(5) 0.0003(4)
P2 0.0251(7) 0.0248(6) 0.0240(7) -0.0006(5) -0.0035(5) 0.0022(5)
P3 0.0259(7) 0.0309(7) 0.0168(6) 0.0034(5) -0.0029(5) -0.0116(5)
Co1 0.0138(3) 0.0444(4) 0.0192(4) -0.0015(3) -0.0009(3) -0.0074(3)
Y1 0.0169(2) 0.0215(2) 0.0149(2) -0.00084(16) -0.00032(17) -0.00287(16)
Ru1 0.01433(19) 0.01990(19) 0.0173(2) 0.00259(14) 0.00101(14) -0.00079(14)

loop_
_atom_type_symbol
_atom_type_description
_atom_type_scat_dispersion_real
_atom_type_scat_dispersion_imag
_atom_type_scat_source
C C 0.0033 0.0016 'International Tables Vol C Tables 4.2.6.8 and 6.1.1.4'
H H 0.0000 0.0000 'International Tables Vol C Tables 4.2.6.8 and 6.1.1.4'
N N 0.0061 0.0033 'International Tables Vol C Tables 4.2.6.8 and 6.1.1.4'
O O 0.0106 0.0060 'International Tables Vol C Tables 4.2.6.8 and 6.1.1.4'
P P 0.1023 0.0942 'International Tables Vol C Tables 4.2.6.8 and 6.1.1.4'
Co Co 0.3494 0.9721 'International Tables Vol C Tables 4.2.6.8 and 6.1.1.4'
Y Y -2.7962 3.5667 'International Tables Vol C Tables 4.2.6.8 and 6.1.1.4'
Ru Ru -1.2594 0.8363 'International Tables Vol C Tables 4.2.6.8 and 6.1.1.4'

loop_
_geom_angle_atom_site_label_1
_geom_angle_atom_site_label_2
_geom_angle_atom_site_label_3
_geom_angle
_geom_angle_site_symmetry_1
_geom_angle_site_symmetry_3
C2 C1 P1 115.3(3) . .
O1 C2 C1 109.7(4) . .
O1 C2 Co1 123.7(4) . .
C1 C2 Co1 126.5(3) . .
O2 C3 Co1 176.0(5) . .
C8 C4 C5 108.3(5) . .
C8 C4 C9 125.2(5) . .
C5 C4 C9 126.1(5) . .
C8 C4 Co1 70.3(3) . .
C5 C4 Co1 71.3(3) . .
C9 C4 Co1 130.0(4) . .
C4 C5 C6 107.0(5) . .
C4 C5 C10 126.7(6) . .
C6 C5 C10 126.4(6) . .
C4 C5 Co1 69.0(3) . .
C6 C5 Co1 69.3(3) . .
C10 C5 Co1 127.3(5) . .
C7 C6 C5 108.1(5) . .
C7 C6 C11 125.9(6) . .
C5 C6 C11 125.7(7) . .
C7 C6 Co1 70.9(3) . .
C5 C6 Co1 71.0(3) . .
C11 C6 Co1 128.3(5) . .
C8 C7 C6 109.0(5) . .
C8 C7 C12 125.3(6) . .
C6 C7 C12 125.7(5) . .
C8 C7 Co1 69.9(3) . .
C6 C7 Co1 69.8(3) . .
C12 C7 Co1 127.6(4) . .
C7 C8 C4 107.6(5) . .
C7 C8 C13 128.6(5) . .
C4 C8 C13 123.7(5) . .
C7 C8 Co1 71.0(3) . .
C4 C8 Co1 69.7(3) . .
C13 C8 Co1 126.5(4) . .
C15 C14 C19 118.7(4) . .
C15 C14 P1 119.4(3) . .
C19 C14 P1 121.8(4) . .
C14 C15 C16 121.1(4) . .
C17 C16 C15 120.0(5) . .
C16 C17 C18 119.6(5) . .
C19 C18 C17 120.1(5) . .
C18 C19 C14 120.4(5) . .
C25 C20 C21 118.2(5) . .
C25 C20 P1 118.3(4) . .
C21 C20 P1 123.4(4) . .
C22 C21 C20 120.0(6) . .
C21 C22 C23 120.4(7) . .
C24 C23 C22 119.4(6) . .
C23 C24 C25 121.6(7) . .
C24 C25 C20 120.4(6) . .
C27 C26 C30 109.3(4) . .
C27 C26 C31 125.3(5) . .
C30 C26 C31 125.1(5) . .
C27 C26 Ru1 70.9(3) . .
C30 C26 Ru1 72.3(3) . .
C31 C26 Ru1 128.1(3) . .
C26 C27 C28 106.3(4) . .
C26 C27 C32 127.3(5) . .
C28 C27 C32 125.9(4) . .
C26 C27 Ru1 71.8(3) . .
C28 C27 Ru1 71.2(2) . .
C32 C27 Ru1 128.4(4) . .
C29 C28 C27 109.3(4) . .
C29 C28 C33 125.8(4) . .
C27 C28 C33 124.5(4) . .
C29 C28 Ru1 72.8(3) . .
C27 C28 Ru1 71.1(2) . .
C33 C28 Ru1 128.5(3) . .
C28 C29 C30 108.0(4) . .
C28 C29 C34 126.0(4) . .
C30 C29 C34 125.6(4) . .
C28 C29 Ru1 70.4(3) . .
C30 C29 Ru1 71.5(3) . .
C34 C29 Ru1 129.2(3) . .
C26 C30 C29 107.2(4) . .
C26 C30 C35 125.6(5) . .
C29 C30 C35 126.3(5) . .
C26 C30 Ru1 70.6(3) . .
C29 C30 Ru1 71.4(3) . .
C35 C30 Ru1 131.9(3) . .
N1 C36 C41 120.6(4) . .
N1 C36 C37 122.1(4) . .
C41 C36 C37 117.2(4) . .
C38 C37 C36 122.2(4) . .
C37 C38 C39 120.9(4) . .
C38 C39 C40 117.3(4) . .
C38 C39 C42 120.4(4) . .
C40 C39 C42 122.2(4) . .
C41 C40 C39 122.9(4) . .
C40 C41 C36 119.4(4) . .
C40 C41 P3 124.7(3) . .
C36 C41 P3 115.8(3) . .
C44 C43 N1 120.9(4) . .
C44 C43 C48 116.4(4) . .
N1 C43 C48 122.5(4) . .
C43 C44 C45 120.9(4) . .
C43 C44 P2 117.3(3) . .
C45 C44 P2 121.8(4) . .
C46 C45 C44 121.7(5) . .
C47 C46 C45 116.6(5) . .
C47 C46 C49 123.4(5) . .
C45 C46 C49 120.1(6) . .
C48 C47 C46 123.4(5) . .
C47 C48 C43 120.9(5) . .
C50 C52 C51 110.9(5) . .
C50 C52 P3 110.1(4) . .
C51 C52 P3 110.9(4) . .
C53 C55 C54 111.0(6) . .
C53 C55 P3 113.6(4) . .
C54 C55 P3 113.8(5) . .
C56 C58 C57 110.2(4) . .
C56 C58 P2 116.1(4) . .
C57 C58 P2 109.0(4) . .
C60 C61 C59 111.1(6) . .
C60 C61 P2 109.6(4) . .
C59 C61 P2 110.3(4) . .
C43 N1 C36 116.6(3) . .
C43 N1 Y1 131.7(3) . .
C36 N1 Y1 111.5(3) . .
C2 O1 Y1 143.9(3) . .
C20 P1 C14 102.1(2) . .
C20 P1 C1 96.5(2) . .
C14 P1 C1 99.9(2) . .
C20 P1 Ru1 112.70(16) . .
C14 P1 Ru1 118.70(15) . .
C1 P1 Ru1 123.02(15) . .
C44 P2 C58 105.0(2) . .
C44 P2 C61 103.0(2) . .
C58 P2 C61 106.6(3) . .
C44 P2 Y1 100.12(15) . .
C58 P2 Y1 114.90(16) . .
C61 P2 Y1 124.49(18) . .
C41 P3 C55 107.7(2) . .
C41 P3 C52 103.9(2) . .
C55 P3 C52 104.6(3) . .
C41 P3 Y1 89.18(16) . .
C55 P3 Y1 120.21(19) . .
C52 P3 Y1 126.83(19) . .
C3 Co1 C2 95.5(2) . .
C3 Co1 C4 158.8(2) . .
C2 Co1 C4 101.1(2) . .
C3 Co1 C8 144.1(2) . .
C2 Co1 C8 108.0(2) . .
C4 Co1 C8 40.0(2) . .
C3 Co1 C6 95.4(2) . .
C2 Co1 C6 166.7(2) . .
C4 Co1 C6 66.7(2) . .
C8 Co1 C6 66.4(2) . .
C3 Co1 C7 107.6(2) . .
C2 Co1 C7 142.1(2) . .
C4 Co1 C7 66.1(2) . .
C8 Co1 C7 39.1(2) . .
C6 Co1 C7 39.2(2) . .
C3 Co1 C5 119.2(2) . .
C2 Co1 C5 127.3(2) . .
C4 Co1 C5 39.7(2) . .
C8 Co1 C5 66.7(2) . .
C6 Co1 C5 39.7(2) . .
C7 Co1 C5 66.0(2) . .
O1 Y1 N1 138.23(13) . .
O1 Y1 Ru1 98.96(9) . .
N1 Y1 Ru1 122.08(10) . .
O1 Y1 P2 89.97(9) . .
N1 Y1 P2 68.01(9) . .
Ru1 Y1 P2 113.53(3) . .
O1 Y1 P3 102.36(9) . .
N1 Y1 P3 67.50(9) . .
Ru1 Y1 P3 117.10(3) . .
P2 Y1 P3 124.78(4) . .
C27 Ru1 C28 37.69(17) . .
C27 Ru1 C26 37.32(18) . .
C28 Ru1 C26 61.84(17) . .
C27 Ru1 C29 62.46(18) . .
C28 Ru1 C29 36.72(17) . .
C26 Ru1 C29 61.71(18) . .
C27 Ru1 C30 62.62(18) . .
C28 Ru1 C30 61.79(17) . .
C26 Ru1 C30 37.10(19) . .
C29 Ru1 C30 37.02(17) . .
C27 Ru1 P1 160.57(13) . .
C28 Ru1 P1 123.63(13) . .
C26 Ru1 P1 140.50(15) . .
C29 Ru1 P1 98.91(12) . .
C30 Ru1 P1 106.49(13) . .
C27 Ru1 Y1 110.00(13) . .
C28 Ru1 Y1 130.93(13) . .
C26 Ru1 Y1 119.57(14) . .
C29 Ru1 Y1 167.08(12) . .
C30 Ru1 Y1 151.24(13) . .
P1 Ru1 Y1 87.17(4) . .

loop_
_geom_bond_atom_site_label_1
_geom_bond_atom_site_label_2
_geom_bond_distance
_geom_bond_site_symmetry_2
C1 C2 1.523(7) .
C1 P1 1.881(4) .
C2 O1 1.318(6) .
C2 Co1 1.820(5) .
C3 O2 1.160(6) .
C3 Co1 1.710(6) .
C4 C8 1.434(8) .
C4 C5 1.434(8) .
C4 C9 1.495(7) .
C4 Co1 2.095(5) .
C5 C6 1.435(9) .
C5 C10 1.493(9) .
C5 Co1 2.126(6) .
C6 C7 1.417(9) .
C6 C11 1.496(8) .
C6 Co1 2.103(5) .
C7 C8 1.412(7) .
C7 C12 1.530(9) .
C7 Co1 2.117(5) .
C8 C13 1.490(8) .
C8 Co1 2.102(5) .
C14 C15 1.371(6) .
C14 C19 1.401(6) .
C14 P1 1.846(5) .
C15 C16 1.382(7) .
C16 C17 1.378(8) .
C17 C18 1.392(7) .
C18 C19 1.370(7) .
C20 C25 1.385(7) .
C20 C21 1.400(7) .
C20 P1 1.840(5) .
C21 C22 1.378(9) .
C22 C23 1.396(11) .
C23 C24 1.333(11) .
C24 C25 1.384(9) .
C26 C27 1.428(7) .
C26 C30 1.430(7) .
C26 C31 1.486(7) .
C26 Ru1 2.237(5) .
C27 C28 1.438(7) .
C27 C32 1.505(7) .
C27 Ru1 2.226(4) .
C28 C29 1.413(7) .
C28 C33 1.505(6) .
C28 Ru1 2.227(4) .
C29 C30 1.434(6) .
C29 C34 1.493(7) .
C29 Ru1 2.258(5) .
C30 C35 1.507(7) .
C30 Ru1 2.259(5) .
C36 N1 1.409(6) .
C36 C41 1.416(6) .
C36 C37 1.417(6) .
C37 C38 1.374(7) .
C38 C39 1.398(7) .
C39 C40 1.401(6) .
C39 C42 1.510(7) .
C40 C41 1.393(7) .
C41 P3 1.836(4) .
C43 C44 1.398(7) .
C43 N1 1.403(6) .
C43 C48 1.421(7) .
C44 C45 1.399(7) .
C44 P2 1.822(5) .
C45 C46 1.389(8) .
C46 C47 1.380(8) .
C46 C49 1.508(8) .
C47 C48 1.356(7) .
C50 C52 1.507(9) .
C51 C52 1.532(7) .
C52 P3 1.850(5) .
C53 C55 1.503(9) .
C54 C55 1.543(8) .
C55 P3 1.846(6) .
C56 C58 1.519(7) .
C57 C58 1.525(8) .
C58 P2 1.851(5) .
C59 C61 1.532(8) .
C60 C61 1.524(10) .
C61 P2 1.865(5) .
N1 Y1 2.322(4) .
O1 Y1 2.119(3) .
P1 Ru1 2.2766(12) .
P2 Y1 2.9332(13) .
P3 Y1 2.9346(14) .
Y1 Ru1 2.9254(7) .
